data_7110476
loop_
_publ_author_name
'Shin, Jun Ho'
'Parkin, Gerard'

_publ_section_title
;
 The ansa-effect in permethyltantalocene chemistry: a [Me2Si] ansa bridge
 promotes olefin-insertion and reductive-elimination reactions for
 [Me2Si(C5Me4)2]Ta(\h2-C2H4)H and [Me2Si(C5Me4)2]TaH3
;
_journal_issue 10
_journal_name_full 'Chemical Communications'
_journal_page_first 887
_journal_paper_doi 10.1039/a900895k
_journal_year 1999
_chemical_formula_sum 'C20 H33 Ta'
_chemical_formula_weight 454.41
_chemical_name_systematic
;

 ?

;
_space_group_IT_number 14
_symmetry_cell_setting monoclinic
_symmetry_space_group_name_Hall '-P 2yn'
_symmetry_space_group_name_H-M 'P 1 21/n 1'
_atom_sites_solution_hydrogens geom
_atom_sites_solution_primary direct
_atom_sites_solution_secondary difmap
_audit_creation_method SHELXL-97
_cell_angle_alpha 90.00
_cell_angle_beta 110.5170(10)
_cell_angle_gamma 90.00
_cell_formula_units_Z 8
_cell_length_a 13.0260(6)
_cell_length_b 19.2190(9)
_cell_length_c 16.1034(7)
_cell_measurement_temperature 203(2)
_cell_volume 3775.7(3)
_computing_cell_refinement 'Siemens XSCANS'
_computing_data_collection 'Siemens XSCANS'
_computing_data_reduction 'Siemens SHELXTL'
_computing_molecular_graphics 'Siemens SHELXTL'
_computing_publication_material 'Siemens SHELXTL'
_computing_structure_refinement 'SHELXL-97 (Sheldrick, 1997)'
_computing_structure_solution 'SHELXS-97 (Sheldrick, 1990)'
_diffrn_ambient_temperature 203(2)
_diffrn_measured_fraction_theta_full 0.925
_diffrn_measured_fraction_theta_max 0.925
_diffrn_measurement_method '\w scans'
_diffrn_radiation_monochromator graphite
_diffrn_radiation_source 'fine-focus sealed tube'
_diffrn_radiation_type MoK\a
_diffrn_radiation_wavelength 0.71073
_diffrn_reflns_av_R_equivalents 0.0282
_diffrn_reflns_av_sigmaI/netI 0.0281
_diffrn_reflns_limit_h_max 16
_diffrn_reflns_limit_h_min -17
_diffrn_reflns_limit_k_max 24
_diffrn_reflns_limit_k_min -24
_diffrn_reflns_limit_l_max 20
_diffrn_reflns_limit_l_min -21
_diffrn_reflns_number 27469
_diffrn_reflns_theta_full 28.45
_diffrn_reflns_theta_max 28.45
_diffrn_reflns_theta_min 1.72
_exptl_absorpt_coefficient_mu 5.816
_exptl_absorpt_correction_T_max 0.3892
_exptl_absorpt_correction_T_min 0.2743
_exptl_absorpt_correction_type none
_exptl_crystal_density_diffrn 1.599
_exptl_crystal_density_method 'not measured'
_exptl_crystal_F_000 1808
_exptl_crystal_size_max 0.30
_exptl_crystal_size_mid 0.20
_exptl_crystal_size_min 0.20
_refine_diff_density_max 1.387
_refine_diff_density_min -1.171
_refine_diff_density_rms 0.090
_refine_ls_extinction_coef 0.00042(3)
_refine_ls_extinction_expression Fc^*^=kFc[1+0.001xFc^2^\l^3^/sin(2\q)]^-1/4^
_refine_ls_extinction_method SHELXL
_refine_ls_goodness_of_fit_ref 1.032
_refine_ls_hydrogen_treatment mixed
_refine_ls_matrix_type full
_refine_ls_number_parameters 424
_refine_ls_number_reflns 8823
_refine_ls_number_restraints 0
_refine_ls_restrained_S_all 1.032
_refine_ls_R_factor_all 0.0270
_refine_ls_R_factor_gt 0.0227
_refine_ls_shift/su_max 0.003
_refine_ls_shift/su_mean 0.000
_refine_ls_structure_factor_coef Fsqd
_refine_ls_weighting_details 'calc w=1/[\s^2^(Fo^2^)+(0.0186P)^2^+3.9817P] where P=(Fo^2^+2Fc^2^)/3'
_refine_ls_weighting_scheme calc
_refine_ls_wR_factor_gt 0.0508
_refine_ls_wR_factor_ref 0.0522
_reflns_number_gt 8013
_reflns_number_total 8823
_reflns_threshold_expression >2sigma(I)
_cod_data_source_file 900895ksup1.cif
_cod_data_source_block free
_cod_depositor_comments
;
The following automatic conversions were performed:

'_symmetry_cell_setting' value 'Monoclinic' changed to 'monoclinic'
according to /home/saulius/struct/CIF-dictionaries/cif_core.dic
dictionary named 'cif_core.dic' version 2.4.2 from 2011-04-26.

Automatic conversion script
Id: cif_fix_values 1891 2012-01-12 08:04:46Z andrius 
;
_cod_original_sg_symbol_H-M P2(1)/n
_cod_database_code 7110476

loop_
_symmetry_equiv_pos_as_xyz
'x, y, z'
'-x+1/2, y+1/2, -z+1/2'
'-x, -y, -z'
'x-1/2, -y-1/2, z-1/2'

loop_
_atom_site_label
_atom_site_type_symbol
_atom_site_fract_x
_atom_site_fract_y
_atom_site_fract_z
_atom_site_U_iso_or_equiv
_atom_site_adp_type
_atom_site_occupancy
_atom_site_symmetry_multiplicity
_atom_site_calc_flag
_atom_site_refinement_flags
Ta1 Ta 0.254909(10) 0.141384(6) 0.655798(8) 0.02900(4) Uani 1 1 d .
H11 H 0.189(4) 0.118(2) 0.545(3) 0.083(16) Uiso 1 1 d .
H12 H 0.307(4) 0.184(3) 0.587(3) 0.100(17) Uiso 1 1 d .
H13 H 0.339(4) 0.199(2) 0.692(3) 0.078(14) Uiso 1 1 d .
C11 C 0.0726(3) 0.18401(19) 0.5746(2) 0.0371(7) Uani 1 1 d .
C12 C 0.0651(2) 0.13881(17) 0.6420(2) 0.0345(7) Uani 1 1 d .
C13 C 0.1226(2) 0.17057(17) 0.72528(19) 0.0304(6) Uani 1 1 d .
C14 C 0.1688(2) 0.23382(16) 0.7094(2) 0.0309(6) Uani 1 1 d .
C15 C 0.1386(2) 0.24218(17) 0.6156(2) 0.0333(7) Uani 1 1 d .
C21 C 0.3991(2) 0.06691(16) 0.6449(2) 0.0314(6) Uani 1 1 d .
C22 C 0.4420(2) 0.09993(16) 0.7282(2) 0.0319(6) Uani 1 1 d .
C23 C 0.3786(3) 0.07918(16) 0.78005(19) 0.0318(6) Uani 1 1 d .
C24 C 0.2984(2) 0.03016(15) 0.7296(2) 0.0303(6) Uani 1 1 d .
C25 C 0.3103(2) 0.02319(16) 0.6452(2) 0.0310(6) Uani 1 1 d .
C31 C 0.0103(3) 0.1763(3) 0.4769(2) 0.0613(12) Uani 1 1 d .
H31A H 0.0497 0.1997 0.4438 0.092 Uiso 1 1 calc R
H31B H -0.0619 0.1968 0.4624 0.092 Uiso 1 1 calc R
H31C H 0.0030 0.1273 0.4614 0.092 Uiso 1 1 calc R
C32 C -0.0073(3) 0.0757(2) 0.6263(3) 0.0523(10) Uani 1 1 d .
H32A H 0.0111 0.0490 0.6807 0.078 Uiso 1 1 calc R
H32B H 0.0036 0.0472 0.5804 0.078 Uiso 1 1 calc R
H32C H -0.0834 0.0902 0.6078 0.078 Uiso 1 1 calc R
C33 C 0.1201(3) 0.14785(19) 0.8141(2) 0.0405(8) Uani 1 1 d .
H33A H 0.0617 0.1721 0.8263 0.061 Uiso 1 1 calc R
H33B H 0.1897 0.1587 0.8598 0.061 Uiso 1 1 calc R
H33C H 0.1072 0.0981 0.8132 0.061 Uiso 1 1 calc R
C34 C 0.2253(3) 0.2868(2) 0.7778(3) 0.0494(9) Uani 1 1 d .
H34A H 0.2672 0.2635 0.8326 0.074 Uiso 1 1 calc R
H34B H 0.1712 0.3170 0.7879 0.074 Uiso 1 1 calc R
H34C H 0.2742 0.3143 0.7573 0.074 Uiso 1 1 calc R
C35 C 0.1620(3) 0.30426(19) 0.5690(3) 0.0470(9) Uani 1 1 d .
H35A H 0.2304 0.3254 0.6059 0.070 Uiso 1 1 calc R
H35B H 0.1030 0.3377 0.5580 0.070 Uiso 1 1 calc R
H35C H 0.1678 0.2899 0.5131 0.070 Uiso 1 1 calc R
C41 C 0.4464(3) 0.0715(2) 0.5725(2) 0.0493(9) Uani 1 1 d .
H41A H 0.3885 0.0656 0.5155 0.074 Uiso 1 1 calc R
H41B H 0.5009 0.0353 0.5807 0.074 Uiso 1 1 calc R
H41C H 0.4805 0.1167 0.5747 0.074 Uiso 1 1 calc R
C42 C 0.5442(3) 0.14267(19) 0.7607(3) 0.0480(9) Uani 1 1 d .
H42A H 0.6067 0.1125 0.7878 0.072 Uiso 1 1 calc R
H42B H 0.5386 0.1760 0.8041 0.072 Uiso 1 1 calc R
H42C H 0.5535 0.1672 0.7112 0.072 Uiso 1 1 calc R
C43 C 0.4039(3) 0.0982(2) 0.8758(2) 0.0481(9) Uani 1 1 d .
H43A H 0.3424 0.0856 0.8934 0.072 Uiso 1 1 calc R
H43B H 0.4169 0.1478 0.8833 0.072 Uiso 1 1 calc R
H43C H 0.4688 0.0732 0.9123 0.072 Uiso 1 1 calc R
C44 C 0.2278(3) -0.01526(17) 0.7632(2) 0.0423(8) Uani 1 1 d .
H44A H 0.2020 0.0112 0.8033 0.063 Uiso 1 1 calc R
H44B H 0.2701 -0.0548 0.7944 0.063 Uiso 1 1 calc R
H44C H 0.1654 -0.0316 0.7136 0.063 Uiso 1 1 calc R
C45 C 0.2497(3) -0.0277(2) 0.5742(2) 0.0490(9) Uani 1 1 d .
H45A H 0.2876 -0.0720 0.5854 0.074 Uiso 1 1 calc R
H45B H 0.2462 -0.0100 0.5169 0.074 Uiso 1 1 calc R
H45C H 0.1759 -0.0339 0.5746 0.074 Uiso 1 1 calc R
Ta2 Ta 0.701434(10) 0.376820(6) 0.631588(7) 0.02777(4) Uani 1 1 d .
H21 H 0.582(4) 0.411(3) 0.585(3) 0.088(16) Uiso 1 1 d .
H22 H 0.635(5) 0.387(3) 0.522(4) 0.097(18) Uiso 1 1 d .
H23 H 0.764(4) 0.344(3) 0.557(3) 0.083(16) Uiso 1 1 d .
C51 C 0.7322(3) 0.25827(18) 0.6825(2) 0.0396(7) Uani 1 1 d .
C52 C 0.6511(3) 0.25628(17) 0.5956(2) 0.0378(7) Uani 1 1 d .
C53 C 0.5574(2) 0.29086(16) 0.59815(19) 0.0323(6) Uani 1 1 d .
C54 C 0.5788(2) 0.31457(17) 0.6867(2) 0.0327(6) Uani 1 1 d .
C55 C 0.6862(2) 0.29291(17) 0.7387(2) 0.0339(7) Uani 1 1 d .
C61 C 0.7130(3) 0.50078(17) 0.6590(2) 0.0357(7) Uani 1 1 d .
C62 C 0.7745(3) 0.48529(16) 0.6044(2) 0.0330(6) Uani 1 1 d .
C63 C 0.8657(2) 0.44335(16) 0.6530(2) 0.0319(6) Uani 1 1 d .
C64 C 0.8595(2) 0.43165(16) 0.73818(19) 0.0304(6) Uani 1 1 d .
C65 C 0.7649(3) 0.46717(16) 0.74194(19) 0.0329(6) Uani 1 1 d .
C71 C 0.8419(4) 0.2221(2) 0.7112(4) 0.0704(13) Uani 1 1 d .
H71A H 0.8839 0.2347 0.7720 0.106 Uiso 1 1 calc R
H71B H 0.8815 0.2362 0.6730 0.106 Uiso 1 1 calc R
H71C H 0.8309 0.1721 0.7071 0.106 Uiso 1 1 calc R
C72 C 0.6621(4) 0.2175(2) 0.5184(3) 0.0662(13) Uani 1 1 d .
H72A H 0.7374 0.2199 0.5208 0.099 Uiso 1 1 calc R
H72B H 0.6143 0.2383 0.4636 0.099 Uiso 1 1 calc R
H72C H 0.6416 0.1692 0.5210 0.099 Uiso 1 1 calc R
C73 C 0.4489(3) 0.2958(2) 0.5232(2) 0.0518(10) Uani 1 1 d .
H73A H 0.4038 0.2561 0.5251 0.078 Uiso 1 1 calc R
H73B H 0.4611 0.2961 0.4671 0.078 Uiso 1 1 calc R
H73C H 0.4120 0.3383 0.5290 0.078 Uiso 1 1 calc R
C74 C 0.4957(3) 0.3474(2) 0.7198(3) 0.0511(9) Uani 1 1 d .
H74A H 0.4466 0.3765 0.6737 0.077 Uiso 1 1 calc R
H74B H 0.5330 0.3757 0.7716 0.077 Uiso 1 1 calc R
H74C H 0.4538 0.3113 0.7357 0.077 Uiso 1 1 calc R
C75 C 0.7336(3) 0.2948(2) 0.8387(2) 0.0559(11) Uani 1 1 d .
H75A H 0.6993 0.3320 0.8604 0.084 Uiso 1 1 calc R
H75B H 0.8120 0.3029 0.8578 0.084 Uiso 1 1 calc R
H75C H 0.7199 0.2507 0.8623 0.084 Uiso 1 1 calc R
C81 C 0.6187(4) 0.5502(2) 0.6377(3) 0.0608(12) Uani 1 1 d .
H81A H 0.5734 0.5381 0.6722 0.091 Uiso 1 1 calc R
H81B H 0.5754 0.5473 0.5750 0.091 Uiso 1 1 calc R
H81C H 0.6462 0.5972 0.6520 0.091 Uiso 1 1 calc R
C82 C 0.7527(3) 0.51634(19) 0.5133(2) 0.0482(9) Uani 1 1 d .
H82A H 0.7879 0.5615 0.5193 0.072 Uiso 1 1 calc R
H82B H 0.6743 0.5216 0.4831 0.072 Uiso 1 1 calc R
H82C H 0.7820 0.4858 0.4791 0.072 Uiso 1 1 calc R
C83 C 0.9596(3) 0.4209(2) 0.6257(3) 0.0512(9) Uani 1 1 d .
H83A H 1.0196 0.4537 0.6486 0.077 Uiso 1 1 calc R
H83B H 0.9360 0.4196 0.5615 0.077 Uiso 1 1 calc R
H83C H 0.9839 0.3750 0.6494 0.077 Uiso 1 1 calc R
C84 C 0.9485(3) 0.39690(19) 0.8135(2) 0.0410(7) Uani 1 1 d .
H84A H 0.9241 0.3914 0.8636 0.062 Uiso 1 1 calc R
H84B H 1.0141 0.4254 0.8310 0.062 Uiso 1 1 calc R
H84C H 0.9645 0.3516 0.7945 0.062 Uiso 1 1 calc R
C85 C 0.7345(3) 0.4780(2) 0.8232(2) 0.0479(9) Uani 1 1 d .
H85A H 0.7703 0.4429 0.8672 0.072 Uiso 1 1 calc R
H85B H 0.6557 0.4740 0.8071 0.072 Uiso 1 1 calc R
H85C H 0.7581 0.5238 0.8475 0.072 Uiso 1 1 calc R

loop_
_atom_site_aniso_label
_atom_site_aniso_U_11
_atom_site_aniso_U_22
_atom_site_aniso_U_33
_atom_site_aniso_U_23
_atom_site_aniso_U_13
_atom_site_aniso_U_12
Ta1 0.02911(7) 0.02642(7) 0.03584(7) 0.00616(5) 0.01684(5) 0.00255(4)
C11 0.0298(15) 0.051(2) 0.0280(15) 0.0018(14) 0.0075(12) 0.0013(13)
C12 0.0261(14) 0.0437(19) 0.0356(16) -0.0044(13) 0.0135(12) -0.0059(12)
C13 0.0250(14) 0.0383(17) 0.0298(14) 0.0014(12) 0.0119(11) 0.0027(11)
C14 0.0281(14) 0.0322(16) 0.0338(15) -0.0025(12) 0.0125(12) 0.0030(11)
C15 0.0265(14) 0.0367(17) 0.0379(16) 0.0081(13) 0.0130(12) 0.0103(12)
C21 0.0278(14) 0.0328(16) 0.0354(16) 0.0058(12) 0.0134(12) 0.0065(11)
C22 0.0292(14) 0.0291(15) 0.0351(15) 0.0044(12) 0.0085(12) -0.0017(11)
C23 0.0359(16) 0.0276(15) 0.0286(14) 0.0040(11) 0.0070(12) -0.0013(12)
C24 0.0326(15) 0.0230(14) 0.0338(15) 0.0030(11) 0.0098(12) -0.0032(11)
C25 0.0300(15) 0.0283(15) 0.0323(15) -0.0024(12) 0.0078(12) 0.0016(11)
C31 0.048(2) 0.096(4) 0.0323(18) 0.001(2) 0.0047(16) 0.000(2)
C32 0.0401(19) 0.063(3) 0.054(2) -0.0114(19) 0.0175(17) -0.0213(17)
C33 0.0422(18) 0.051(2) 0.0343(17) 0.0047(14) 0.0207(14) 0.0018(15)
C34 0.052(2) 0.044(2) 0.053(2) -0.0139(17) 0.0201(18) -0.0083(16)
C35 0.049(2) 0.042(2) 0.057(2) 0.0211(17) 0.0279(17) 0.0177(16)
C41 0.047(2) 0.062(3) 0.048(2) 0.0099(18) 0.0287(17) 0.0124(17)
C42 0.0348(18) 0.042(2) 0.062(2) 0.0057(17) 0.0105(16) -0.0067(14)
C43 0.058(2) 0.053(2) 0.0286(16) -0.0041(15) 0.0097(15) -0.0072(17)
C44 0.048(2) 0.0306(17) 0.052(2) 0.0086(15) 0.0216(16) -0.0077(14)
C45 0.052(2) 0.046(2) 0.0424(19) -0.0130(16) 0.0082(16) -0.0057(16)
Ta2 0.02894(7) 0.02796(7) 0.02386(6) 0.00299(4) 0.00605(5) -0.00399(4)
C51 0.0369(17) 0.0341(18) 0.0469(19) 0.0152(14) 0.0136(14) 0.0066(13)
C52 0.055(2) 0.0271(16) 0.0358(16) -0.0003(13) 0.0209(15) -0.0060(14)
C53 0.0329(15) 0.0313(16) 0.0276(14) 0.0051(12) 0.0042(12) -0.0081(12)
C54 0.0297(15) 0.0352(17) 0.0335(15) 0.0045(12) 0.0114(12) -0.0047(12)
C55 0.0318(15) 0.0381(17) 0.0287(15) 0.0100(12) 0.0067(12) -0.0062(12)
C61 0.0452(18) 0.0291(16) 0.0332(16) -0.0058(12) 0.0144(14) 0.0080(13)
C62 0.0442(18) 0.0233(15) 0.0342(16) 0.0009(12) 0.0172(14) -0.0028(12)
C63 0.0331(15) 0.0298(16) 0.0355(16) -0.0056(12) 0.0155(13) -0.0055(12)
C64 0.0292(14) 0.0299(15) 0.0296(14) -0.0053(12) 0.0072(12) -0.0043(11)
C65 0.0379(16) 0.0337(16) 0.0262(14) -0.0059(12) 0.0102(12) 0.0039(12)
C71 0.056(3) 0.059(3) 0.099(4) 0.028(3) 0.031(3) 0.025(2)
C72 0.105(4) 0.038(2) 0.074(3) -0.015(2) 0.054(3) -0.012(2)
C73 0.043(2) 0.057(2) 0.0386(19) 0.0083(16) -0.0064(15) -0.0190(17)
C74 0.041(2) 0.063(3) 0.057(2) -0.0020(19) 0.0269(18) -0.0024(17)
C75 0.054(2) 0.073(3) 0.0295(17) 0.0181(17) 0.0008(16) -0.0201(19)
C81 0.072(3) 0.061(3) 0.047(2) 0.0025(19) 0.017(2) 0.037(2)
C82 0.072(3) 0.038(2) 0.0407(19) 0.0077(15) 0.0265(18) 0.0008(17)
C83 0.0407(19) 0.066(3) 0.056(2) -0.0025(19) 0.0284(17) -0.0016(17)
C84 0.0327(16) 0.044(2) 0.0383(17) -0.0020(15) 0.0029(13) 0.0005(14)
C85 0.054(2) 0.060(2) 0.0325(17) -0.0080(16) 0.0191(16) 0.0104(17)

loop_
_atom_type_symbol
_atom_type_description
_atom_type_scat_dispersion_real
_atom_type_scat_dispersion_imag
_atom_type_scat_source
C C 0.0033 0.0016 'International Tables Vol C Tables 4.2.6.8 and 6.1.1.4'
H H 0.0000 0.0000 'International Tables Vol C Tables 4.2.6.8 and 6.1.1.4'
Ta Ta -0.7052 6.5227 'International Tables Vol C Tables 4.2.6.8 and 6.1.1.4'

loop_
_geom_angle_atom_site_label_1
_geom_angle_atom_site_label_2
_geom_angle_atom_site_label_3
_geom_angle
H13 Ta1 H12 60(2)
H13 Ta1 H11 127(2)
H12 Ta1 H11 68(2)
H13 Ta1 C23 82.3(17)
H12 Ta1 C23 118.5(18)
H11 Ta1 C23 131.9(16)
H13 Ta1 C12 128.8(17)
H12 Ta1 C12 125.7(18)
H11 Ta1 C12 77.5(17)
C23 Ta1 C12 115.77(11)
H13 Ta1 C15 79.2(17)
H12 Ta1 C15 78.1(18)
H11 Ta1 C15 84.1(16)
C23 Ta1 C15 143.21(11)
C12 Ta1 C15 57.39(11)
H13 Ta1 C25 121.6(17)
H12 Ta1 C25 102.3(19)
H11 Ta1 C25 74.6(16)
C23 Ta1 C25 57.27(10)
C12 Ta1 C25 107.35(11)
C15 Ta1 C25 156.55(11)
H13 Ta1 C24 116.6(17)
H12 Ta1 C24 132.1(18)
H11 Ta1 C24 102.8(16)
C23 Ta1 C24 34.53(10)
C12 Ta1 C24 94.79(11)
C15 Ta1 C24 149.63(10)
C25 Ta1 C24 34.45(10)
H13 Ta1 C21 89.4(17)
H12 Ta1 C21 75.0(18)
H11 Ta1 C21 83.5(16)
C23 Ta1 C21 56.90(10)
C12 Ta1 C21 141.40(11)
C15 Ta1 C21 152.93(10)
C25 Ta1 C21 34.50(10)
C24 Ta1 C21 57.11(10)
H13 Ta1 C14 71.8(17)
H12 Ta1 C14 102.6(19)
H11 Ta1 C14 115.7(16)
C23 Ta1 C14 109.18(10)
C12 Ta1 C14 57.10(10)
C15 Ta1 C14 34.51(10)
C25 Ta1 C14 155.15(11)
C24 Ta1 C14 122.23(11)
C21 Ta1 C14 158.68(10)
H13 Ta1 C11 113.2(17)
H12 Ta1 C11 91.5(18)
H11 Ta1 C11 60.0(16)
C23 Ta1 C11 149.82(11)
C12 Ta1 C11 34.27(11)
C15 Ta1 C11 34.34(11)
C25 Ta1 C11 122.91(11)
C24 Ta1 C11 125.66(11)
C21 Ta1 C11 143.39(11)
C14 Ta1 C11 56.83(11)
H13 Ta1 C13 100.7(17)
H12 Ta1 C13 134.3(18)
H11 Ta1 C13 111.1(17)
C23 Ta1 C13 96.23(10)
C12 Ta1 C13 34.29(10)
C15 Ta1 C13 57.01(10)
C25 Ta1 C13 122.00(11)
C24 Ta1 C13 93.42(10)
C21 Ta1 C13 150.01(10)
C14 Ta1 C13 34.07(10)
C11 Ta1 C13 56.59(10)
H13 Ta1 C22 66.1(17)
H12 Ta1 C22 84.7(18)
H11 Ta1 C22 116.9(16)
C23 Ta1 C22 34.14(10)
C12 Ta1 C22 149.40(11)
C15 Ta1 C22 145.31(11)
C25 Ta1 C22 56.73(10)
C24 Ta1 C22 56.79(10)
C21 Ta1 C22 33.79(10)
C14 Ta1 C22 125.52(10)
C11 Ta1 C22 175.90(10)
C13 Ta1 C22 127.40(10)
C12 C11 C15 108.5(3)
C12 C11 C31 125.7(3)
C15 C11 C31 125.4(3)
C12 C11 Ta1 72.35(18)
C15 C11 Ta1 72.32(17)
C31 C11 Ta1 126.9(3)
C11 C12 C13 107.7(3)
C11 C12 C32 124.9(3)
C13 C12 C32 126.6(3)
C11 C12 Ta1 73.38(18)
C13 C12 Ta1 73.73(17)
C32 C12 Ta1 126.7(3)
C14 C13 C12 108.3(3)
C14 C13 C33 124.9(3)
C12 C13 C33 126.2(3)
C14 C13 Ta1 72.55(17)
C12 C13 Ta1 71.98(17)
C33 C13 Ta1 128.7(2)
C13 C14 C15 108.1(3)
C13 C14 C34 125.6(3)
C15 C14 C34 125.8(3)
C13 C14 Ta1 73.38(17)
C15 C14 Ta1 72.30(17)
C34 C14 Ta1 126.5(2)
C11 C15 C14 107.4(3)
C11 C15 C35 126.1(3)
C14 C15 C35 126.1(3)
C11 C15 Ta1 73.33(18)
C14 C15 Ta1 73.20(16)
C35 C15 Ta1 123.9(2)
C22 C21 C25 108.2(3)
C22 C21 C41 125.4(3)
C25 C21 C41 126.1(3)
C22 C21 Ta1 73.94(17)
C25 C21 Ta1 72.43(16)
C41 C21 Ta1 124.2(2)
C21 C22 C23 108.3(3)
C21 C22 C42 126.0(3)
C23 C22 C42 125.4(3)
C21 C22 Ta1 72.27(16)
C23 C22 Ta1 71.57(17)
C42 C22 Ta1 127.3(2)
C22 C23 C24 108.1(3)
C22 C23 C43 124.7(3)
C24 C23 C43 126.6(3)
C22 C23 Ta1 74.29(17)
C24 C23 Ta1 73.23(16)
C43 C23 Ta1 125.1(2)
C25 C24 C23 107.5(3)
C25 C24 C44 125.0(3)
C23 C24 C44 126.7(3)
C25 C24 Ta1 72.49(17)
C23 C24 Ta1 72.24(16)
C44 C24 Ta1 128.7(2)
C24 C25 C21 107.8(3)
C24 C25 C45 125.6(3)
C21 C25 C45 126.2(3)
C24 C25 Ta1 73.06(17)
C21 C25 Ta1 73.07(17)
C45 C25 Ta1 125.3(2)
H21 Ta2 H22 54(2)
H21 Ta2 H23 115(2)
H22 Ta2 H23 62(2)
H21 Ta2 C62 86.6(18)
H22 Ta2 C62 78.2(18)
H23 Ta2 C62 82.9(16)
H21 Ta2 C54 73.5(18)
H22 Ta2 C54 106.4(19)
H23 Ta2 C54 126.5(16)
C62 Ta2 C54 149.31(11)
H21 Ta2 C51 124.3(18)
H22 Ta2 C51 115.7(18)
H23 Ta2 C51 80.6(16)
C62 Ta2 C51 148.97(11)
C54 Ta2 C51 57.00(11)
H21 Ta2 C63 120.9(18)
H22 Ta2 C63 101.0(19)
H23 Ta2 C63 71.9(16)
C62 Ta2 C63 34.41(10)
C54 Ta2 C63 152.03(10)
C51 Ta2 C63 114.83(11)
H21 Ta2 C64 126.6(18)
H22 Ta2 C64 133.7(19)
H23 Ta2 C64 98.8(16)
C62 Ta2 C64 56.98(10)
C54 Ta2 C64 117.85(10)
C51 Ta2 C64 99.94(11)
C63 Ta2 C64 34.22(10)
H21 Ta2 C65 94.2(18)
H22 Ta2 C65 127.1(18)
H23 Ta2 C65 128.8(16)
C62 Ta2 C65 56.84(10)
C54 Ta2 C65 100.77(11)
C51 Ta2 C65 117.21(11)
C63 Ta2 C65 56.99(10)
C64 Ta2 C65 34.43(10)
H21 Ta2 C53 68.1(18)
H22 Ta2 C53 77.0(18)
H23 Ta2 C53 96.5(16)
C62 Ta2 C53 151.91(10)
C54 Ta2 C53 34.51(10)
C51 Ta2 C53 56.76(11)
C63 Ta2 C53 167.38(11)
C64 Ta2 C53 149.35(10)
C65 Ta2 C53 134.05(11)
H21 Ta2 C61 70.8(18)
H22 Ta2 C61 92.8(18)
H23 Ta2 C61 116.9(16)
C62 Ta2 C61 34.14(10)
C54 Ta2 C61 115.51(11)
C51 Ta2 C61 151.45(12)
C63 Ta2 C61 57.02(11)
C64 Ta2 C61 57.09(11)
C65 Ta2 C61 34.27(10)
C53 Ta2 C61 135.13(11)
H21 Ta2 C55 107.2(18)
H22 Ta2 C55 133.4(18)
H23 Ta2 C55 114.7(16)
C62 Ta2 C55 147.96(10)
C54 Ta2 C55 34.21(10)
C51 Ta2 C55 34.09(12)
C63 Ta2 C55 122.80(10)
C64 Ta2 C55 92.68(10)
C65 Ta2 C55 92.71(11)
C53 Ta2 C55 56.74(10)
C61 Ta2 C55 122.84(11)
H21 Ta2 C52 98.3(18)
H22 Ta2 C52 82.4(18)
H23 Ta2 C52 69.7(16)
C62 Ta2 C52 151.68(11)
C54 Ta2 C52 56.81(11)
C51 Ta2 C52 34.38(12)
C63 Ta2 C52 133.92(11)
C64 Ta2 C52 132.83(11)
C65 Ta2 C52 149.13(11)
C53 Ta2 C52 33.74(11)
C61 Ta2 C52 168.66(12)
C55 Ta2 C52 56.64(11)
C55 C51 C52 107.8(3)
C55 C51 C71 126.0(3)
C52 C51 C71 125.7(4)
C55 C51 Ta2 73.46(18)
C52 C51 Ta2 73.39(18)
C71 C51 Ta2 124.6(3)
C53 C52 C51 108.1(3)
C53 C52 C72 126.6(4)
C51 C52 C72 125.0(4)
C53 C52 Ta2 72.86(18)
C51 C52 Ta2 72.23(18)
C72 C52 Ta2 125.3(2)
C52 C53 C54 108.2(3)
C52 C53 C73 126.0(3)
C54 C53 C73 125.5(3)
C52 C53 Ta2 73.40(18)
C54 C53 Ta2 72.22(17)
C73 C53 Ta2 125.0(2)
C55 C54 C53 107.6(3)
C55 C54 C74 126.7(3)
C53 C54 C74 125.1(3)
C55 C54 Ta2 73.60(17)
C53 C54 Ta2 73.27(17)
C74 C54 Ta2 125.2(2)
C51 C55 C54 108.2(3)
C51 C55 C75 126.0(3)
C54 C55 C75 124.9(3)
C51 C55 Ta2 72.46(17)
C54 C55 Ta2 72.19(17)
C75 C55 Ta2 129.7(2)
C62 C61 C65 107.6(3)
C62 C61 C81 126.2(3)
C65 C61 C81 125.8(3)
C62 C61 Ta2 72.05(17)
C65 C61 Ta2 72.72(18)
C81 C61 Ta2 126.2(3)
C61 C62 C63 108.8(3)
C61 C62 C82 124.4(3)
C63 C62 C82 126.4(3)
C61 C62 Ta2 73.82(18)
C63 C62 Ta2 73.41(17)
C82 C62 Ta2 124.6(2)
C64 C63 C62 107.7(3)
C64 C63 C83 124.4(3)
C62 C63 C83 127.6(3)
C64 C63 Ta2 72.95(17)
C62 C63 Ta2 72.19(17)
C83 C63 Ta2 125.4(2)
C63 C64 C65 107.9(3)
C63 C64 C84 124.1(3)
C65 C64 C84 127.5(3)
C63 C64 Ta2 72.83(17)
C65 C64 Ta2 72.84(17)
C84 C64 Ta2 127.0(2)
C61 C65 C64 108.1(3)
C61 C65 C85 124.7(3)
C64 C65 C85 126.5(3)
C61 C65 Ta2 73.01(17)
C64 C65 Ta2 72.73(16)
C85 C65 Ta2 127.7(2)

loop_
_geom_bond_atom_site_label_1
_geom_bond_atom_site_label_2
_geom_bond_distance
Ta1 H13 1.52(5)
Ta1 H12 1.70(5)
Ta1 H11 1.75(5)
Ta1 C23 2.402(3)
Ta1 C12 2.404(3)
Ta1 C15 2.404(3)
Ta1 C25 2.408(3)
Ta1 C24 2.415(3)
Ta1 C21 2.416(3)
Ta1 C14 2.416(3)
Ta1 C11 2.417(3)
Ta1 C13 2.427(3)
Ta1 C22 2.437(3)
C11 C12 1.420(5)
C11 C15 1.423(5)
C11 C31 1.503(5)
C12 C13 1.424(4)
C12 C32 1.503(5)
C13 C14 1.419(4)
C13 C33 1.506(4)
C14 C15 1.430(4)
C14 C34 1.491(4)
C15 C35 1.496(5)
C21 C22 1.411(4)
C21 C25 1.430(4)
C21 C41 1.500(4)
C22 C23 1.421(4)
C22 C42 1.494(4)
C23 C24 1.430(4)
C23 C43 1.504(4)
C24 C25 1.428(4)
C24 C44 1.500(4)
C25 C45 1.501(4)
Ta2 H21 1.61(5)
Ta2 H22 1.69(5)
Ta2 H23 1.79(5)
Ta2 C62 2.395(3)
Ta2 C54 2.401(3)
Ta2 C51 2.407(3)
Ta2 C63 2.411(3)
Ta2 C64 2.412(3)
Ta2 C65 2.414(3)
Ta2 C53 2.415(3)
Ta2 C61 2.418(3)
Ta2 C55 2.420(3)
Ta2 C52 2.422(3)
C51 C55 1.415(5)
C51 C52 1.427(5)
C51 C71 1.510(5)
C52 C53 1.404(5)
C52 C72 1.498(5)
C53 C54 1.429(4)
C53 C73 1.506(4)
C54 C55 1.418(4)
C54 C74 1.504(5)
C55 C75 1.510(4)
C61 C62 1.413(4)
C61 C65 1.424(4)
C61 C81 1.494(5)
C62 C63 1.421(4)
C62 C82 1.516(4)
C63 C64 1.419(4)
C63 C83 1.501(4)
C64 C65 1.429(4)
C64 C84 1.508(4)
C65 C85 1.508(4)
